data_1541712
loop_
_publ_author_name
'Bino, A.'
'Cohen, S.'
'Tsimering, L.'

_publ_section_title
;
 The Crystal Structure of Potassium
 mue-oxo-bis(oxotetra(Isothio-cyanato)molybdate(V)) Tetrahydrate
;
_journal_name_full 'Inorganica Chimica Acta'
_journal_page_first 79
_journal_page_last 80
_journal_volume 77
_journal_year 1983
_chemical_formula_sum 'C8 K4 Mo2 N8 O5 S8'
_chemical_name_systematic 'K4 ((N C S)4 O Mo O Mo O (N C S)4) (H2 O)4'
_space_group_IT_number 61
_symmetry_space_group_name_Hall '-P 2ac 2ab'
_symmetry_space_group_name_H-M 'P b c a'
_cell_angle_alpha 90
_cell_angle_beta 90
_cell_angle_gamma 90
_cell_formula_units_Z 4
_cell_length_a 16.802
_cell_length_b 20.311
_cell_length_c 8.783
_cell_volume 2997.334
_citation_journal_id_ASTM ICHAA3
_cod_data_source_file Bino_ICHAA3_1983_1869.cif
_cod_data_source_block C8K4Mo2N8O5S8
_cod_database_code 1541712

loop_
_symmetry_equiv_pos_as_xyz
x,y,z
-x+1/2,-y,z+1/2
x+1/2,-y+1/2,-z
-x,y+1/2,-z+1/2
-x,-y,-z
x-1/2,y,-z-1/2
-x-1/2,y-1/2,z
x,-y-1/2,z-1/2

loop_
_atom_site_label
_atom_site_type_symbol
_atom_site_fract_x
_atom_site_fract_y
_atom_site_fract_z
_atom_site_occupancy
_atom_site_U_iso_or_equiv
C3 C+4 0.3634 0.3872 0.6832 1 0.0
K1 K+1 0.8521 0.5357 0.4914 1 0.0
S4 S-2 0.6669 0.2072 0.6093 1 0.0
Mo1 Mo+5 0.53988 0.4184 0.55374 1 0.0
S3 S-2 0.2753 0.3809 0.7531 1 0.0
C2 C+4 0.4818 0.3915 0.1937 1 0.0
O2 O-2 0.5821 0.4362 0.7198 1 0.0
N1 N-3 0.6443 0.4332 0.4259 1 0.0
O3 O-2 0.4122 0.2554 0.3595 1 0.0
C1 C+4 0.7005 0.4306 0.3514 1 0.0
N3 N-3 0.4277 0.3918 0.6357 1 0.0
N2 N-3 0.4918 0.3876 0.3239 1 0.0
K2 K+1 0.8093 0.2769 0.3956 1 0.0
S1 S-2 0.7803 0.4273 0.2464 1 0.0
O1 O-2 0.5 0.5 0.5 1 0.0
N4 N-3 0.5732 0.319 0.5625 1 0.0
C4 C+4 0.6108 0.2729 0.5818 1 0.0
S2 S-2 0.4672 0.3969 0.0108 1 0.0
